data_4024310
loop_
_publ_author_name
'Lodovico Lunazzi'
'Michele Mancinelli'
'Andrea Mazzanti'

_publ_contact_author
;
Dr. Andrea Mazzanti
University of Bologna
Department of Organic Chemistry A.Mangini
Viale Risorgimento 4
40136 Bologna
Italy
;
_publ_contact_author_email mazzand@ms.fci.unibo.it
_publ_contact_author_fax '[039]051 209 3654'
_publ_contact_author_phone '[039]051 209 3633'
_publ_section_title
;
Structure, Stereodynamics and Absolute Configuration of the Atropisomers of
Hindered Arylanthraquinones
;
_journal_name_full 'Journal of Organic Chemistry'
_journal_page_first 1345
_journal_page_last 1348
_journal_paper_doi 10.1021/jo802383s
_journal_volume 74
_journal_year 2009
_chemical_formula_sum 'C36 H24 O2'
_chemical_formula_weight 488.55
_chemical_name_common 'compound 1a'
_chemical_name_systematic
; 
 Syn-1,8-bis(2-methylnaphtyl)anthraquinone 
;
_space_group_IT_number 14
_symmetry_cell_setting monoclinic
_symmetry_space_group_name_Hall '-P 2ybc'
_symmetry_space_group_name_H-M 'P 1 21/c 1'
_atom_sites_solution_hydrogens geom
_atom_sites_solution_primary direct
_atom_sites_solution_secondary difmap
_audit_creation_date 10/07/2007
_audit_creation_method SHELXL-97
_audit_update_record 30/09/2007
_cell_angle_alpha 90.00
_cell_angle_beta 92.451(2)
_cell_angle_gamma 90.00
_cell_formula_units_Z 4
_cell_length_a 14.2858(16)
_cell_length_b 9.2432(11)
_cell_length_c 19.143(2)
_cell_measurement_temperature 296(2)
_cell_volume 2525.4(5)
_computing_structure_refinement 'SHELXL-97 (Sheldrick, 1997)'
_computing_structure_solution 'SHELXS-97 (Sheldrick, 1990)'
_diffrn_ambient_temperature 296(2)
_diffrn_measured_fraction_theta_full 0.942
_diffrn_measured_fraction_theta_max 0.942
_diffrn_measurement_device_type 'Bruker APEX2'
_diffrn_measurement_method 'phi and omega scans'
_diffrn_radiation_monochromator graphite
_diffrn_radiation_source 'fine-focus sealed tube'
_diffrn_radiation_type MoK\a
_diffrn_radiation_wavelength 0.71073
_diffrn_reflns_av_R_equivalents 0.0230
_diffrn_reflns_av_sigmaI/netI 0.0188
_diffrn_reflns_limit_h_max 18
_diffrn_reflns_limit_h_min -19
_diffrn_reflns_limit_k_max 12
_diffrn_reflns_limit_k_min -12
_diffrn_reflns_limit_l_max 25
_diffrn_reflns_limit_l_min -25
_diffrn_reflns_number 28390
_diffrn_reflns_theta_full 28.72
_diffrn_reflns_theta_max 28.72
_diffrn_reflns_theta_min 1.43
_exptl_absorpt_coefficient_mu 0.078
_exptl_absorpt_correction_T_max 0.9845
_exptl_absorpt_correction_T_min 0.9619
_exptl_absorpt_correction_type empirical
_exptl_crystal_colour red
_exptl_crystal_density_diffrn 1.285
_exptl_crystal_density_method 'not measured'
_exptl_crystal_description brick
_exptl_crystal_F_000 1024
_exptl_crystal_size_max 0.50
_exptl_crystal_size_mid 0.50
_exptl_crystal_size_min 0.20
_refine_diff_density_max 0.166
_refine_diff_density_min -0.160
_refine_diff_density_rms 0.035
_refine_ls_extinction_method none
_refine_ls_goodness_of_fit_ref 1.567
_refine_ls_hydrogen_treatment constr
_refine_ls_matrix_type full
_refine_ls_number_parameters 345
_refine_ls_number_reflns 6152
_refine_ls_number_restraints 0
_refine_ls_restrained_S_all 1.567
_refine_ls_R_factor_all 0.0679
_refine_ls_R_factor_gt 0.0471
_refine_ls_shift/su_max 0.001
_refine_ls_shift/su_mean 0.000
_refine_ls_structure_factor_coef Fsqd
_refine_ls_weighting_details 'calc w=1/[\s^2^(Fo^2^)+(0.0527P)^2^+0.0000P] where P=(Fo^2^+2Fc^2^)/3'
_refine_ls_weighting_scheme calc
_refine_ls_wR_factor_gt 0.1339
_refine_ls_wR_factor_ref 0.1426
_reflns_number_gt 4378
_reflns_number_total 6152
_reflns_threshold_expression >2sigma(I)
_cod_data_source_file jo802383s_si_002.cif
_cod_data_source_block antranap
_cod_original_sg_symbol_H-M 'P 21/c'
_cod_database_code 4024310

loop_
_symmetry_equiv_pos_as_xyz
'x, y, z'
'-x, y+1/2, -z+1/2'
'-x, -y, -z'
'x, -y-1/2, z-1/2'

loop_
_atom_site_label
_atom_site_type_symbol
_atom_site_fract_x
_atom_site_fract_y
_atom_site_fract_z
_atom_site_U_iso_or_equiv
_atom_site_adp_type
_atom_site_occupancy
_atom_site_symmetry_multiplicity
_atom_site_calc_flag
_atom_site_refinement_flags
_atom_site_disorder_assembly
_atom_site_disorder_group
C1 C 0.25070(8) 0.01352(13) 0.41902(6) 0.0494(3) Uani 1 1 d . . .
C2 C 0.27716(10) -0.02744(16) 0.35282(7) 0.0664(4) Uani 1 1 d . . .
H2 H 0.2438 0.0087 0.3138 0.080 Uiso 1 1 calc R . .
C3 C 0.35119(11) -0.11989(17) 0.34309(8) 0.0730(4) Uani 1 1 d . . .
H3 H 0.3665 -0.1467 0.2982 0.088 Uiso 1 1 calc R . .
C4 C 0.40180(10) -0.17182(15) 0.39946(8) 0.0649(4) Uani 1 1 d . . .
H4 H 0.4513 -0.2351 0.3930 0.078 Uiso 1 1 calc R . .
C5 C 0.48327(10) -0.16547(17) 0.65187(9) 0.0737(4) Uani 1 1 d . . .
H5 H 0.5330 -0.2278 0.6445 0.088 Uiso 1 1 calc R . .
C6 C 0.47077(11) -0.10963(19) 0.71704(9) 0.0830(5) Uani 1 1 d . . .
H6 H 0.5125 -0.1338 0.7538 0.100 Uiso 1 1 calc R . .
C7 C 0.39706(11) -0.01801(18) 0.72874(8) 0.0744(4) Uani 1 1 d . . .
H7 H 0.3906 0.0199 0.7733 0.089 Uiso 1 1 calc R . .
C8 C 0.33183(9) 0.01930(14) 0.67534(7) 0.0556(3) Uani 1 1 d . . .
C9 C 0.43739(8) -0.18704(15) 0.52647(8) 0.0618(4) Uani 1 1 d . . .
C10 C 0.27556(8) -0.00810(13) 0.54962(6) 0.0460(3) Uani 1 1 d . . .
C11 C 0.34491(8) -0.03673(13) 0.60846(6) 0.0491(3) Uani 1 1 d . . .
C12 C 0.30313(7) -0.03953(12) 0.47690(6) 0.0452(3) Uani 1 1 d . . .
C13 C 0.42140(8) -0.12850(14) 0.59695(7) 0.0570(3) Uani 1 1 d . . .
C14 C 0.37985(8) -0.13075(13) 0.46674(7) 0.0524(3) Uani 1 1 d . . .
C15 C 0.16910(8) 0.11413(13) 0.42261(6) 0.0484(3) Uani 1 1 d . . .
C16 C 0.07917(9) 0.06166(15) 0.41409(7) 0.0570(3) Uani 1 1 d . . .
C17 C 0.00388(9) 0.16067(17) 0.41521(7) 0.0664(4) Uani 1 1 d . . .
H17 H -0.0571 0.1259 0.4098 0.080 Uiso 1 1 calc R . .
C18 C 0.01777(9) 0.30395(17) 0.42382(7) 0.0659(4) Uani 1 1 d . . .
H18 H -0.0336 0.3657 0.4249 0.079 Uiso 1 1 calc R . .
C19 C 0.12568(12) 0.51089(17) 0.43811(8) 0.0730(4) Uani 1 1 d . . .
H19 H 0.0754 0.5746 0.4391 0.088 Uiso 1 1 calc R . .
C20 C 0.21440(13) 0.56342(17) 0.44335(9) 0.0827(5) Uani 1 1 d . . .
H20 H 0.2244 0.6626 0.4473 0.099 Uiso 1 1 calc R . .
C21 C 0.29065(11) 0.46934(17) 0.44275(9) 0.0765(4) Uani 1 1 d . . .
H21 H 0.3513 0.5061 0.4466 0.092 Uiso 1 1 calc R . .
C22 C 0.27699(9) 0.32426(14) 0.43659(7) 0.0597(3) Uani 1 1 d . . .
H22 H 0.3286 0.2630 0.4364 0.072 Uiso 1 1 calc R . .
C23 C 0.18598(8) 0.26472(13) 0.43043(6) 0.0494(3) Uani 1 1 d . . .
C24 C 0.10862(9) 0.36122(14) 0.43123(6) 0.0563(3) Uani 1 1 d . . .
C25 C 0.25384(9) 0.11851(15) 0.69263(6) 0.0561(3) Uani 1 1 d . . .
C26 C 0.17963(10) 0.06713(17) 0.72912(7) 0.0669(4) Uani 1 1 d . . .
C27 C 0.10878(11) 0.1644(2) 0.74695(8) 0.0793(5) Uani 1 1 d . . .
H27 H 0.0588 0.1304 0.7719 0.095 Uiso 1 1 calc R . .
C28 C 0.11108(11) 0.3055(2) 0.72900(8) 0.0807(5) Uani 1 1 d . . .
H28 H 0.0627 0.3663 0.7415 0.097 Uiso 1 1 calc R . .
C29 C 0.19133(13) 0.5090(2) 0.67315(9) 0.0880(5) Uani 1 1 d . . .
H29 H 0.1433 0.5715 0.6844 0.106 Uiso 1 1 calc R . .
C30 C 0.26488(16) 0.5608(2) 0.63950(10) 0.0994(6) Uani 1 1 d . . .
H30 H 0.2676 0.6587 0.6285 0.119 Uiso 1 1 calc R . .
C31 C 0.33749(14) 0.4684(2) 0.62089(10) 0.0883(5) Uani 1 1 d . . .
H31 H 0.3879 0.5047 0.5972 0.106 Uiso 1 1 calc R . .
C32 C 0.33407(10) 0.32569(17) 0.63745(8) 0.0689(4) Uani 1 1 d . . .
H32 H 0.3824 0.2651 0.6247 0.083 Uiso 1 1 calc R . .
C33 C 0.25883(9) 0.26718(15) 0.67365(7) 0.0571(3) Uani 1 1 d . . .
C34 C 0.18547(11) 0.36178(17) 0.69174(7) 0.0685(4) Uani 1 1 d . . .
C35 C 0.05911(11) -0.09724(17) 0.40555(9) 0.0787(4) Uani 1 1 d . . .
H35A H 0.0789 -0.1290 0.3608 0.118 Uiso 1 1 calc R . .
H35B H -0.0069 -0.1139 0.4087 0.118 Uiso 1 1 calc R . .
H35C H 0.0926 -0.1503 0.4418 0.118 Uiso 1 1 calc R . .
C36 C 0.17063(13) -0.09014(18) 0.74806(9) 0.0898(5) Uani 1 1 d . . .
H36A H 0.1785 -0.1486 0.7073 0.135 Uiso 1 1 calc R . .
H36B H 0.1098 -0.1074 0.7658 0.135 Uiso 1 1 calc R . .
H36C H 0.2179 -0.1148 0.7832 0.135 Uiso 1 1 calc R . .
O1 O 0.19742(6) 0.03310(12) 0.56093(5) 0.0666(3) Uani 1 1 d . . .
O2 O 0.49751(7) -0.27822(14) 0.51824(7) 0.0986(4) Uani 1 1 d . . .

loop_
_atom_site_aniso_label
_atom_site_aniso_U_11
_atom_site_aniso_U_22
_atom_site_aniso_U_33
_atom_site_aniso_U_23
_atom_site_aniso_U_13
_atom_site_aniso_U_12
C1 0.0492(7) 0.0474(7) 0.0516(7) -0.0035(5) 0.0026(5) -0.0019(5)
C2 0.0742(9) 0.0715(9) 0.0538(8) -0.0046(7) 0.0059(7) 0.0087(7)
C3 0.0795(10) 0.0759(10) 0.0649(9) -0.0145(8) 0.0195(8) 0.0055(8)
C4 0.0540(8) 0.0589(8) 0.0830(10) -0.0119(7) 0.0178(7) 0.0025(6)
C5 0.0546(8) 0.0811(10) 0.0844(11) 0.0217(9) -0.0084(7) 0.0061(7)
C6 0.0634(9) 0.1029(13) 0.0805(11) 0.0302(10) -0.0225(8) 0.0024(9)
C7 0.0712(10) 0.0933(11) 0.0573(9) 0.0130(8) -0.0125(7) -0.0065(9)
C8 0.0510(7) 0.0617(8) 0.0537(8) 0.0101(6) -0.0045(5) -0.0086(6)
C9 0.0412(7) 0.0570(8) 0.0871(10) -0.0004(7) 0.0015(6) 0.0041(6)
C10 0.0376(6) 0.0481(7) 0.0521(7) -0.0005(5) -0.0001(5) -0.0025(5)
C11 0.0413(6) 0.0497(7) 0.0558(7) 0.0072(5) -0.0028(5) -0.0064(5)
C12 0.0393(6) 0.0408(6) 0.0556(7) -0.0020(5) 0.0041(5) -0.0049(5)
C13 0.0406(6) 0.0542(7) 0.0756(9) 0.0121(6) -0.0051(6) -0.0030(5)
C14 0.0416(6) 0.0449(7) 0.0710(8) -0.0029(6) 0.0067(6) -0.0028(5)
C15 0.0477(7) 0.0553(7) 0.0422(6) 0.0013(5) 0.0005(5) 0.0018(5)
C16 0.0543(7) 0.0643(8) 0.0520(7) 0.0031(6) -0.0026(6) -0.0041(6)
C17 0.0453(7) 0.0859(11) 0.0676(9) 0.0075(8) -0.0015(6) -0.0028(7)
C18 0.0539(8) 0.0771(10) 0.0670(9) 0.0059(7) 0.0053(6) 0.0138(7)
C19 0.0797(10) 0.0609(9) 0.0783(10) 0.0005(7) 0.0032(8) 0.0160(8)
C20 0.0947(12) 0.0526(9) 0.1004(13) -0.0032(8) -0.0031(10) -0.0018(8)
C21 0.0728(10) 0.0625(9) 0.0934(12) 0.0000(8) -0.0056(8) -0.0107(8)
C22 0.0546(8) 0.0572(8) 0.0668(8) -0.0004(6) -0.0028(6) 0.0006(6)
C23 0.0510(7) 0.0534(7) 0.0435(6) 0.0014(5) 0.0002(5) 0.0026(6)
C24 0.0576(8) 0.0596(8) 0.0516(7) 0.0025(6) 0.0028(6) 0.0080(6)
C25 0.0568(7) 0.0692(9) 0.0417(6) -0.0032(6) -0.0046(5) -0.0081(6)
C26 0.0674(9) 0.0853(10) 0.0483(7) -0.0049(7) 0.0051(6) -0.0125(8)
C27 0.0716(10) 0.1036(14) 0.0637(9) -0.0170(9) 0.0157(7) -0.0131(9)
C28 0.0698(10) 0.1039(14) 0.0684(10) -0.0251(9) 0.0045(8) 0.0088(9)
C29 0.1023(14) 0.0781(12) 0.0822(12) -0.0083(9) -0.0127(10) 0.0169(10)
C30 0.1340(17) 0.0672(11) 0.0961(14) 0.0097(10) -0.0047(13) 0.0035(12)
C31 0.0996(13) 0.0783(12) 0.0865(12) 0.0154(9) -0.0016(10) -0.0158(10)
C32 0.0675(9) 0.0701(10) 0.0687(9) 0.0045(7) -0.0025(7) -0.0084(7)
C33 0.0574(7) 0.0681(9) 0.0448(7) -0.0050(6) -0.0082(6) -0.0050(6)
C34 0.0728(9) 0.0770(10) 0.0549(8) -0.0124(7) -0.0090(7) 0.0025(8)
C35 0.0721(10) 0.0712(10) 0.0922(12) -0.0052(8) -0.0023(8) -0.0161(8)
C36 0.0970(12) 0.0952(13) 0.0784(11) 0.0105(9) 0.0167(9) -0.0260(10)
O1 0.0425(5) 0.1039(8) 0.0532(5) -0.0083(5) -0.0008(4) 0.0120(5)
O2 0.0721(7) 0.1031(9) 0.1194(10) -0.0133(7) -0.0079(6) 0.0420(7)

loop_
_atom_type_symbol
_atom_type_description
_atom_type_scat_dispersion_real
_atom_type_scat_dispersion_imag
_atom_type_scat_source
C C 0.0033 0.0016 'International Tables Vol C Tables 4.2.6.8 and 6.1.1.4'
H H 0.0000 0.0000 'International Tables Vol C Tables 4.2.6.8 and 6.1.1.4'
O O 0.0106 0.0060 'International Tables Vol C Tables 4.2.6.8 and 6.1.1.4'

loop_
_geom_angle_atom_site_label_1
_geom_angle_atom_site_label_2
_geom_angle_atom_site_label_3
_geom_angle
_geom_angle_site_symmetry_1
_geom_angle_site_symmetry_3
_geom_angle_publ_flag
C2 C1 C12 117.97(12) . . ?
C2 C1 C15 117.01(11) . . ?
C12 C1 C15 125.00(11) . . ?
C3 C2 C1 122.15(14) . . ?
C3 C2 H2 118.9 . . ?
C1 C2 H2 118.9 . . ?
C4 C3 C2 119.75(14) . . ?
C4 C3 H3 120.1 . . ?
C2 C3 H3 120.1 . . ?
C3 C4 C14 120.32(13) . . ?
C3 C4 H4 119.8 . . ?
C14 C4 H4 119.8 . . ?
C6 C5 C13 119.61(14) . . ?
C6 C5 H5 120.2 . . ?
C13 C5 H5 120.2 . . ?
C5 C6 C7 120.71(14) . . ?
C5 C6 H6 119.6 . . ?
C7 C6 H6 119.6 . . ?
C6 C7 C8 121.58(15) . . ?
C6 C7 H7 119.2 . . ?
C8 C7 H7 119.2 . . ?
C7 C8 C11 117.82(13) . . ?
C7 C8 C25 118.09(13) . . ?
C11 C8 C25 124.07(11) . . ?
O2 C9 C14 121.11(14) . . ?
O2 C9 C13 120.51(13) . . ?
C14 C9 C13 118.38(11) . . ?
O1 C10 C12 120.78(10) . . ?
O1 C10 C11 120.64(11) . . ?
C12 C10 C11 118.48(10) . . ?
C8 C11 C13 120.03(11) . . ?
C8 C11 C10 120.95(11) . . ?
C13 C11 C10 118.92(11) . . ?
C1 C12 C14 119.72(11) . . ?
C1 C12 C10 121.13(10) . . ?
C14 C12 C10 119.05(11) . . ?
C5 C13 C11 120.23(14) . . ?
C5 C13 C9 118.85(13) . . ?
C11 C13 C9 120.92(11) . . ?
C4 C14 C12 120.05(12) . . ?
C4 C14 C9 118.77(12) . . ?
C12 C14 C9 121.17(12) . . ?
C16 C15 C23 120.77(11) . . ?
C16 C15 C1 120.07(11) . . ?
C23 C15 C1 119.05(10) . . ?
C15 C16 C17 118.50(13) . . ?
C15 C16 C35 121.98(12) . . ?
C17 C16 C35 119.50(12) . . ?
C18 C17 C16 122.00(13) . . ?
C18 C17 H17 119.0 . . ?
C16 C17 H17 119.0 . . ?
C17 C18 C24 120.90(13) . . ?
C17 C18 H18 119.6 . . ?
C24 C18 H18 119.6 . . ?
C20 C19 C24 121.01(14) . . ?
C20 C19 H19 119.5 . . ?
C24 C19 H19 119.5 . . ?
C19 C20 C21 120.25(14) . . ?
C19 C20 H20 119.9 . . ?
C21 C20 H20 119.9 . . ?
C22 C21 C20 120.44(15) . . ?
C22 C21 H21 119.8 . . ?
C20 C21 H21 119.8 . . ?
C21 C22 C23 121.33(13) . . ?
C21 C22 H22 119.3 . . ?
C23 C22 H22 119.3 . . ?
C22 C23 C15 122.87(11) . . ?
C22 C23 C24 117.92(12) . . ?
C15 C23 C24 119.21(11) . . ?
C18 C24 C19 122.35(13) . . ?
C18 C24 C23 118.60(12) . . ?
C19 C24 C23 119.05(13) . . ?
C26 C25 C33 120.65(13) . . ?
C26 C25 C8 119.91(13) . . ?
C33 C25 C8 119.39(11) . . ?
C25 C26 C27 118.67(15) . . ?
C25 C26 C36 122.02(14) . . ?
C27 C26 C36 119.27(14) . . ?
C28 C27 C26 122.02(15) . . ?
C28 C27 H27 119.0 . . ?
C26 C27 H27 119.0 . . ?
C27 C28 C34 120.97(15) . . ?
C27 C28 H28 119.5 . . ?
C34 C28 H28 119.5 . . ?
C30 C29 C34 121.42(17) . . ?
C30 C29 H29 119.3 . . ?
C34 C29 H29 119.3 . . ?
C29 C30 C31 120.44(17) . . ?
C29 C30 H30 119.8 . . ?
C31 C30 H30 119.8 . . ?
C32 C31 C30 119.89(17) . . ?
C32 C31 H31 120.1 . . ?
C30 C31 H31 120.1 . . ?
C31 C32 C33 121.51(16) . . ?
C31 C32 H32 119.2 . . ?
C33 C32 H32 119.2 . . ?
C32 C33 C34 118.01(13) . . ?
C32 C33 C25 122.87(13) . . ?
C34 C33 C25 119.13(12) . . ?
C28 C34 C29 122.70(16) . . ?
C28 C34 C33 118.56(15) . . ?
C29 C34 C33 118.72(15) . . ?
C16 C35 H35A 109.5 . . ?
C16 C35 H35B 109.5 . . ?
H35A C35 H35B 109.5 . . ?
C16 C35 H35C 109.5 . . ?
H35A C35 H35C 109.5 . . ?
H35B C35 H35C 109.5 . . ?
C26 C36 H36A 109.5 . . ?
C26 C36 H36B 109.5 . . ?
H36A C36 H36B 109.5 . . ?
C26 C36 H36C 109.5 . . ?
H36A C36 H36C 109.5 . . ?
H36B C36 H36C 109.5 . . ?

loop_
_geom_bond_atom_site_label_1
_geom_bond_atom_site_label_2
_geom_bond_distance
_geom_bond_site_symmetry_2
_geom_bond_publ_flag
C1 C2 1.3903(18) . ?
C1 C12 1.3993(17) . ?
C1 C15 1.4950(16) . ?
C2 C3 1.379(2) . ?
C2 H2 0.9300 . ?
C3 C4 1.361(2) . ?
C3 H3 0.9300 . ?
C4 C14 1.3912(19) . ?
C4 H4 0.9300 . ?
C5 C6 1.369(2) . ?
C5 C13 1.3869(19) . ?
C5 H5 0.9300 . ?
C6 C7 1.377(2) . ?
C6 H6 0.9300 . ?
C7 C8 1.3967(19) . ?
C7 H7 0.9300 . ?
C8 C11 1.4010(18) . ?
C8 C25 1.4911(19) . ?
C9 O2 1.2184(16) . ?
C9 C14 1.4742(19) . ?
C9 C13 1.481(2) . ?
C10 O1 1.2077(13) . ?
C10 C12 1.4914(17) . ?
C10 C11 1.4917(16) . ?
C11 C13 1.4081(17) . ?
C12 C14 1.4030(16) . ?
C15 C16 1.3764(17) . ?
C15 C23 1.4195(17) . ?
C16 C17 1.4131(19) . ?
C16 C35 1.504(2) . ?
C17 C18 1.348(2) . ?
C17 H17 0.9300 . ?
C18 C24 1.4032(19) . ?
C18 H18 0.9300 . ?
C19 C20 1.357(2) . ?
C19 C24 1.410(2) . ?
C19 H19 0.9300 . ?
C20 C21 1.394(2) . ?
C20 H20 0.9300 . ?
C21 C22 1.359(2) . ?
C21 H21 0.9300 . ?
C22 C23 1.4120(17) . ?
C22 H22 0.9300 . ?
C23 C24 1.4208(17) . ?
C25 C26 1.3787(18) . ?
C25 C33 1.4239(19) . ?
C26 C27 1.407(2) . ?
C26 C36 1.505(2) . ?
C27 C28 1.349(2) . ?
C27 H27 0.9300 . ?
C28 C34 1.405(2) . ?
C28 H28 0.9300 . ?
C29 C30 1.344(3) . ?
C29 C34 1.410(2) . ?
C29 H29 0.9300 . ?
C30 C31 1.402(3) . ?
C30 H30 0.9300 . ?
C31 C32 1.358(2) . ?
C31 H31 0.9300 . ?
C32 C33 1.4112(19) . ?
C32 H32 0.9300 . ?
C33 C34 1.4192(19) . ?
C35 H35A 0.9600 . ?
C35 H35B 0.9600 . ?
C35 H35C 0.9600 . ?
C36 H36A 0.9600 . ?
C36 H36B 0.9600 . ?
C36 H36C 0.9600 . ?

loop_
_geom_torsion_atom_site_label_1
_geom_torsion_atom_site_label_2
_geom_torsion_atom_site_label_3
_geom_torsion_atom_site_label_4
_geom_torsion
_geom_torsion_site_symmetry_1
_geom_torsion_site_symmetry_2
_geom_torsion_site_symmetry_3
_geom_torsion_site_symmetry_4
_geom_torsion_publ_flag
C12 C1 C2 C3 1.4(2) . . . . ?
C15 C1 C2 C3 -179.88(13) . . . . ?
C1 C2 C3 C4 -1.2(2) . . . . ?
C2 C3 C4 C14 -0.7(2) . . . . ?
C13 C5 C6 C7 0.5(2) . . . . ?
C5 C6 C7 C8 1.1(2) . . . . ?
C6 C7 C8 C11 -1.6(2) . . . . ?
C6 C7 C8 C25 179.65(13) . . . . ?
C7 C8 C11 C13 0.56(18) . . . . ?
C25 C8 C11 C13 179.26(11) . . . . ?
C7 C8 C11 C10 176.77(11) . . . . ?
C25 C8 C11 C10 -4.53(19) . . . . ?
O1 C10 C11 C8 -17.70(18) . . . . ?
C12 C10 C11 C8 165.74(10) . . . . ?
O1 C10 C11 C13 158.55(12) . . . . ?
C12 C10 C11 C13 -18.01(16) . . . . ?
C2 C1 C12 C14 0.18(17) . . . . ?
C15 C1 C12 C14 -178.41(11) . . . . ?
C2 C1 C12 C10 -176.10(11) . . . . ?
C15 C1 C12 C10 5.32(18) . . . . ?
O1 C10 C12 C1 17.67(17) . . . . ?
C11 C10 C12 C1 -165.77(10) . . . . ?
O1 C10 C12 C14 -158.63(12) . . . . ?
C11 C10 C12 C14 17.93(16) . . . . ?
C6 C5 C13 C11 -1.5(2) . . . . ?
C6 C5 C13 C9 178.49(13) . . . . ?
C8 C11 C13 C5 0.93(19) . . . . ?
C10 C11 C13 C5 -175.35(11) . . . . ?
C8 C11 C13 C9 -179.02(11) . . . . ?
C10 C11 C13 C9 4.69(17) . . . . ?
O2 C9 C13 C5 7.9(2) . . . . ?
C14 C9 C13 C5 -171.22(11) . . . . ?
O2 C9 C13 C11 -172.14(12) . . . . ?
C14 C9 C13 C11 8.73(18) . . . . ?
C3 C4 C14 C12 2.3(2) . . . . ?
C3 C4 C14 C9 -178.84(12) . . . . ?
C1 C12 C14 C4 -2.01(18) . . . . ?
C10 C12 C14 C4 174.34(11) . . . . ?
C1 C12 C14 C9 179.17(11) . . . . ?
C10 C12 C14 C9 -4.47(17) . . . . ?
O2 C9 C14 C4 -6.8(2) . . . . ?
C13 C9 C14 C4 172.31(11) . . . . ?
O2 C9 C14 C12 172.02(12) . . . . ?
C13 C9 C14 C12 -8.86(18) . . . . ?
C2 C1 C15 C16 79.34(15) . . . . ?
C12 C1 C15 C16 -102.07(14) . . . . ?
C2 C1 C15 C23 -96.72(14) . . . . ?
C12 C1 C15 C23 81.87(15) . . . . ?
C23 C15 C16 C17 -1.69(18) . . . . ?
C1 C15 C16 C17 -177.68(11) . . . . ?
C23 C15 C16 C35 179.89(12) . . . . ?
C1 C15 C16 C35 3.90(18) . . . . ?
C15 C16 C17 C18 0.5(2) . . . . ?
C35 C16 C17 C18 178.94(13) . . . . ?
C16 C17 C18 C24 0.8(2) . . . . ?
C24 C19 C20 C21 -0.7(3) . . . . ?
C19 C20 C21 C22 0.3(3) . . . . ?
C20 C21 C22 C23 0.2(2) . . . . ?
C21 C22 C23 C15 178.79(13) . . . . ?
C21 C22 C23 C24 -0.3(2) . . . . ?
C16 C15 C23 C22 -177.48(12) . . . . ?
C1 C15 C23 C22 -1.45(17) . . . . ?
C16 C15 C23 C24 1.63(17) . . . . ?
C1 C15 C23 C24 177.66(11) . . . . ?
C17 C18 C24 C19 177.96(13) . . . . ?
C17 C18 C24 C23 -0.8(2) . . . . ?
C20 C19 C24 C18 -178.25(15) . . . . ?
C20 C19 C24 C23 0.6(2) . . . . ?
C22 C23 C24 C18 178.81(12) . . . . ?
C15 C23 C24 C18 -0.35(17) . . . . ?
C22 C23 C24 C19 -0.04(18) . . . . ?
C15 C23 C24 C19 -179.20(12) . . . . ?
C7 C8 C25 C26 -75.81(16) . . . . ?
C11 C8 C25 C26 105.50(15) . . . . ?
C7 C8 C25 C33 101.61(15) . . . . ?
C11 C8 C25 C33 -77.08(16) . . . . ?
C33 C25 C26 C27 0.3(2) . . . . ?
C8 C25 C26 C27 177.67(12) . . . . ?
C33 C25 C26 C36 178.07(13) . . . . ?
C8 C25 C26 C36 -4.5(2) . . . . ?
C25 C26 C27 C28 0.5(2) . . . . ?
C36 C26 C27 C28 -177.37(15) . . . . ?
C26 C27 C28 C34 -0.4(2) . . . . ?
C34 C29 C30 C31 1.1(3) . . . . ?
C29 C30 C31 C32 -0.6(3) . . . . ?
C30 C31 C32 C33 -0.3(3) . . . . ?
C31 C32 C33 C34 0.8(2) . . . . ?
C31 C32 C33 C25 -179.11(13) . . . . ?
C26 C25 C33 C32 178.80(13) . . . . ?
C8 C25 C33 C32 1.40(19) . . . . ?
C26 C25 C33 C34 -1.08(19) . . . . ?
C8 C25 C33 C34 -178.49(11) . . . . ?
C27 C28 C34 C29 -178.79(15) . . . . ?
C27 C28 C34 C33 -0.4(2) . . . . ?
C30 C29 C34 C28 177.78(17) . . . . ?
C30 C29 C34 C33 -0.6(2) . . . . ?
C32 C33 C34 C28 -178.76(13) . . . . ?
C25 C33 C34 C28 1.14(19) . . . . ?
C32 C33 C34 C29 -0.32(19) . . . . ?
C25 C33 C34 C29 179.58(13) . . . . ?

loop_
_cod_related_entry_id
_cod_related_entry_database
_cod_related_entry_code
1 ChemSpider 30658887
